data_2206937
loop_
_publ_author_name
'Sundar, T. V.'
'Parthasarathi, V.'
'Michael Bolte'
'Hunnur, Raveendra K.'
'Bharati Badami'

_publ_section_title
;Dimethyl
 1-{4-[4,5-bis(methoxycarbonyl)-1,2,3-triazol-1-ylmethylcarbonyl]phenyl}-1<i>H</i>-pyrazole-3,4-dicarboxylate
;
_journal_coeditor_code CV6582
_journal_issue 10
_journal_name_full 'Acta Crystallographica Section E'
_journal_page_first o3482
_journal_page_last o3484
_journal_paper_doi 10.1107/S1600536805030448
_journal_volume 61
_journal_year 2005
_chemical_formula_iupac 'C21 H19 N5 O9'
_chemical_formula_moiety 'C21 H19 N5 O9'
_chemical_formula_sum 'C21 H19 N5 O9'
_chemical_formula_weight 485.41
_chemical_melting_point 415
_chemical_name_systematic
;
Dimethyl 1-{4-[4,5-bis(methoxycarbonyl)-1,2,3-triazol-1-
ylmethylcarbonyl]phenyl}-1H-pyrazole-3,4-dicarboxylate
;
_space_group_IT_number 14
_symmetry_cell_setting monoclinic
_symmetry_space_group_name_Hall '-P 2ybc'
_symmetry_space_group_name_H-M 'P 1 21/c 1'
_atom_sites_solution_hydrogens geom
_atom_sites_solution_primary direct
_atom_sites_solution_secondary difmap
_audit_creation_method SHELXL-97
_cell_angle_alpha 90.00
_cell_angle_beta 90.070(9)
_cell_angle_gamma 90.00
_cell_formula_units_Z 4
_cell_length_a 12.0798(12)
_cell_length_b 8.5500(6)
_cell_length_c 21.424(2)
_cell_measurement_reflns_used 10027
_cell_measurement_temperature 173(2)
_cell_measurement_theta_max 25.8
_cell_measurement_theta_min 3.7
_cell_volume 2212.7(3)
_computing_cell_refinement 'X-AREA '
_computing_data_collection 'X-AREA (Stoe & Cie, 2002)'
_computing_data_reduction 'X-RED32 (Stoe & Cie, 2002)'
_computing_molecular_graphics 'ORTEP-3 (Farrugia, 1997) and PLATON (Spek, 2003)'
_computing_publication_material 'SHELXL97 and PARST (Nardelli, 1995)'
_computing_structure_refinement 'SHELXL97 (Sheldrick, 1997)'
_computing_structure_solution 'SHELXS97 (Sheldrick, 1997)'
_diffrn_ambient_temperature 173(2)
_diffrn_measured_fraction_theta_full 0.896
_diffrn_measured_fraction_theta_max 0.896
_diffrn_measurement_device_type 'Stoe IPDS-II'
_diffrn_measurement_method \w
_diffrn_radiation_monochromator graphite
_diffrn_radiation_source 'fine-focus sealed tube'
_diffrn_radiation_type MoK\a
_diffrn_radiation_wavelength 0.71073
_diffrn_reflns_av_R_equivalents 0.0278
_diffrn_reflns_av_sigmaI/netI 0.0217
_diffrn_reflns_limit_h_max 14
_diffrn_reflns_limit_h_min -14
_diffrn_reflns_limit_k_max 10
_diffrn_reflns_limit_k_min -10
_diffrn_reflns_limit_l_max 25
_diffrn_reflns_limit_l_min -22
_diffrn_reflns_number 10027
_diffrn_reflns_theta_full 25.00
_diffrn_reflns_theta_max 25.56
_diffrn_reflns_theta_min 3.72
_diffrn_standards_decay_% 0
_diffrn_standards_interval_count 0
_diffrn_standards_interval_time 0
_diffrn_standards_number 0
_exptl_absorpt_coefficient_mu 0.116
_exptl_absorpt_correction_type none
_exptl_absorpt_process_details none
_exptl_crystal_colour yellow
_exptl_crystal_density_diffrn 1.457
_exptl_crystal_density_method 'not measured'
_exptl_crystal_description Block
_exptl_crystal_F_000 1008
_exptl_crystal_size_max 0.32
_exptl_crystal_size_mid 0.30
_exptl_crystal_size_min 0.28
_refine_diff_density_max 0.143
_refine_diff_density_min -0.203
_refine_ls_extinction_method none
_refine_ls_goodness_of_fit_ref 1.063
_refine_ls_hydrogen_treatment constr
_refine_ls_matrix_type full
_refine_ls_number_parameters 321
_refine_ls_number_reflns 3706
_refine_ls_number_restraints 0
_refine_ls_restrained_S_all 1.063
_refine_ls_R_factor_all 0.0320
_refine_ls_R_factor_gt 0.0298
_refine_ls_shift/su_max 0.000
_refine_ls_shift/su_mean 0.000
_refine_ls_structure_factor_coef Fsqd
_refine_ls_weighting_details 'calc w = 1/[\s^2^(Fo^2^)+(0.0482P)^2^+0.1748P] where P = (Fo^2^+2Fc^2^)/3'
_refine_ls_weighting_scheme calc
_refine_ls_wR_factor_gt 0.0714
_refine_ls_wR_factor_ref 0.0722
_reflns_number_gt 3534
_reflns_number_total 3706
_reflns_threshold_expression I>2\s(I)
_cod_data_source_file cv6582.cif
_cod_data_source_block I
_cod_original_cell_volume 2212.7(4)
_cod_original_sg_symbol_H-M 'P 21/c'
_cod_database_code 2206937
_cod_database_fobs_code 2206937

loop_
_symmetry_equiv_pos_as_xyz
'x, y, z'
'-x, y+1/2, -z+1/2'
'-x, -y, -z'
'x, -y-1/2, z-1/2'

loop_
_atom_site_label
_atom_site_fract_x
_atom_site_fract_y
_atom_site_fract_z
_atom_site_U_iso_or_equiv
_atom_site_adp_type
_atom_site_calc_flag
_atom_site_refinement_flags
_atom_site_occupancy
_atom_site_type_symbol
N1 0.46999(11) 0.72996(16) 0.49269(6) 0.0198(3) Uani d . 1 N
N2 0.54067(11) 0.79221(16) 0.44890(6) 0.0220(3) Uani d . 1 N
C3 0.61878(13) 0.86164(18) 0.48238(8) 0.0196(3) Uani d . 1 C
C4 0.60023(12) 0.84420(19) 0.54751(7) 0.0201(3) Uani d . 1 C
C5 0.50350(12) 0.75874(19) 0.55206(7) 0.0206(3) Uani d . 1 C
H5 0.4676 0.7265 0.5893 0.025 Uiso calc R 1 H
C6 0.37712(13) 0.64068(18) 0.47204(8) 0.0193(3) Uani d . 1 C
C7 0.37412(14) 0.5938(2) 0.40975(8) 0.0244(3) Uani d . 1 C
H7 0.4331 0.6197 0.3824 0.029 Uiso calc R 1 H
C8 0.28422(14) 0.5092(2) 0.38829(7) 0.0234(3) Uani d . 1 C
H8 0.2813 0.4780 0.3458 0.028 Uiso calc R 1 H
C9 0.19732(13) 0.46891(17) 0.42851(7) 0.0191(3) Uani d . 1 C
C10 0.20222(14) 0.5148(2) 0.49125(8) 0.0260(4) Uani d . 1 C
H10 0.1442 0.4865 0.5190 0.031 Uiso calc R 1 H
C11 0.29127(15) 0.6012(2) 0.51307(8) 0.0275(4) Uani d . 1 C
H11 0.2941 0.6335 0.5555 0.033 Uiso calc R 1 H
C12 0.09988(12) 0.37863(18) 0.40549(7) 0.0197(3) Uani d . 1 C
O12 0.02937(10) 0.32344(15) 0.43959(6) 0.0284(3) Uani d . 1 O
C13 0.71423(13) 0.93490(18) 0.44834(8) 0.0211(3) Uani d . 1 C
O13 0.70515(11) 1.02966(16) 0.40713(6) 0.0336(3) Uani d . 1 O
O14 0.80897(10) 0.87519(15) 0.46867(6) 0.0284(3) Uani d . 1 O
C15 0.90910(14) 0.9326(3) 0.43840(9) 0.0342(4) Uani d . 1 C
H15A 0.9065 0.9073 0.3938 0.051 Uiso calc R 1 H
H15B 0.9740 0.8829 0.4574 0.051 Uiso calc R 1 H
H15C 0.9141 1.0463 0.4437 0.051 Uiso calc R 1 H
C16 0.66536(13) 0.90504(19) 0.60044(8) 0.0220(3) Uani d . 1 C
O16 0.66421(11) 0.85034(17) 0.65262(6) 0.0333(3) Uani d . 1 O
O17 0.72686(11) 1.02877(14) 0.58326(6) 0.0304(3) Uani d . 1 O
C18 0.79753(18) 1.0934(2) 0.63138(11) 0.0416(5) Uani d . 1 C
H18A 0.7524 1.1232 0.6675 0.062 Uiso calc R 1 H
H18B 0.8359 1.1858 0.6151 0.062 Uiso calc R 1 H
H18C 0.8521 1.0148 0.6441 0.062 Uiso calc R 1 H
C19 0.09411(13) 0.3567(2) 0.33415(7) 0.0229(3) Uani d . 1 C
H19A 0.1016 0.4597 0.3135 0.028 Uiso calc R 1 H
H19B 0.1565 0.2900 0.3204 0.028 Uiso calc R 1 H
N21 -0.01013(10) 0.28467(16) 0.31543(6) 0.0199(3) Uani d . 1 N
N22 -0.01109(11) 0.13186(16) 0.29979(7) 0.0228(3) Uani d . 1 N
N23 -0.11404(11) 0.09241(16) 0.28825(6) 0.0220(3) Uani d . 1 N
C24 -0.17963(12) 0.21995(17) 0.29617(7) 0.0178(3) Uani d . 1 C
C25 -0.11377(13) 0.34573(19) 0.31326(7) 0.0188(3) Uani d . 1 C
C26 -0.13518(14) 0.51480(19) 0.32502(7) 0.0214(3) Uani d . 1 C
O26 -0.07727(12) 0.59593(16) 0.35712(7) 0.0374(3) Uani d . 1 O
O27 -0.22462(10) 0.56020(13) 0.29418(6) 0.0258(3) Uani d . 1 O
C28 -0.26107(16) 0.7200(2) 0.30470(10) 0.0324(4) Uani d . 1 C
H28A -0.2959 0.7277 0.3459 0.049 Uiso calc R 1 H
H28B -0.3147 0.7495 0.2724 0.049 Uiso calc R 1 H
H28C -0.1972 0.7905 0.3029 0.049 Uiso calc R 1 H
C29 -0.30246(13) 0.20803(18) 0.29351(7) 0.0188(3) Uani d . 1 C
O29 -0.36549(9) 0.29934(14) 0.31797(6) 0.0258(3) Uani d . 1 O
O30 -0.33306(9) 0.08029(15) 0.26162(6) 0.0267(3) Uani d . 1 O
C31 -0.45088(14) 0.0455(3) 0.26312(12) 0.0406(5) Uani d . 1 C
H31A -0.4722 0.0151 0.3055 0.061 Uiso calc R 1 H
H31B -0.4670 -0.0405 0.2343 0.061 Uiso calc R 1 H
H31C -0.4928 0.1385 0.2506 0.061 Uiso calc R 1 H

loop_
_atom_site_aniso_label
_atom_site_aniso_U_11
_atom_site_aniso_U_22
_atom_site_aniso_U_33
_atom_site_aniso_U_12
_atom_site_aniso_U_13
_atom_site_aniso_U_23
N1 0.0197(6) 0.0196(6) 0.0203(7) -0.0016(5) -0.0005(5) 0.0008(5)
N2 0.0230(6) 0.0224(7) 0.0206(6) -0.0032(5) -0.0004(5) 0.0020(5)
C3 0.0195(7) 0.0191(7) 0.0201(7) 0.0007(6) -0.0017(6) 0.0007(6)
C4 0.0206(7) 0.0211(8) 0.0186(8) 0.0029(6) -0.0035(6) -0.0007(6)
C5 0.0210(7) 0.0229(8) 0.0178(7) 0.0015(6) 0.0010(6) 0.0002(6)
C6 0.0186(7) 0.0179(7) 0.0215(7) 0.0005(6) -0.0036(6) 0.0006(6)
C7 0.0232(8) 0.0289(8) 0.0210(8) -0.0035(7) 0.0020(6) -0.0007(7)
C8 0.0248(8) 0.0282(9) 0.0172(8) -0.0044(7) 0.0010(6) -0.0010(6)
C9 0.0188(7) 0.0167(7) 0.0217(7) 0.0003(6) -0.0035(6) 0.0025(6)
C10 0.0236(8) 0.0330(9) 0.0214(8) -0.0078(7) 0.0025(7) -0.0001(7)
C11 0.0283(8) 0.0357(9) 0.0185(8) -0.0081(7) 0.0032(7) -0.0045(7)
C12 0.0196(7) 0.0173(8) 0.0221(8) 0.0001(6) -0.0026(6) 0.0037(6)
O12 0.0257(6) 0.0362(7) 0.0233(6) -0.0112(5) 0.0000(5) 0.0050(5)
C13 0.0257(8) 0.0194(7) 0.0184(7) -0.0031(6) -0.0011(6) -0.0008(6)
O13 0.0333(7) 0.0365(7) 0.0310(7) -0.0008(6) 0.0011(6) 0.0144(6)
O14 0.0194(5) 0.0362(7) 0.0295(6) -0.0040(5) -0.0013(5) 0.0098(5)
C15 0.0228(8) 0.0472(12) 0.0326(10) -0.0105(8) 0.0005(7) 0.0031(8)
C16 0.0190(7) 0.0247(8) 0.0224(7) 0.0035(6) -0.0027(6) -0.0049(6)
O16 0.0326(6) 0.0466(8) 0.0206(6) -0.0029(6) -0.0059(5) 0.0006(5)
O17 0.0334(6) 0.0240(6) 0.0337(7) -0.0059(5) -0.0096(6) -0.0035(5)
C18 0.0404(11) 0.0314(9) 0.0531(12) -0.0052(9) -0.0231(10) -0.0061(9)
C19 0.0195(7) 0.0286(9) 0.0207(8) -0.0063(6) -0.0028(6) 0.0018(6)
N21 0.0191(6) 0.0228(7) 0.0179(6) -0.0019(5) -0.0022(5) -0.0006(5)
N22 0.0228(6) 0.0218(7) 0.0239(6) 0.0003(5) 0.0000(6) -0.0036(5)
N23 0.0225(6) 0.0206(7) 0.0228(7) 0.0008(5) -0.0013(6) -0.0049(5)
C24 0.0204(7) 0.0179(7) 0.0149(7) -0.0013(6) -0.0007(6) -0.0004(6)
C25 0.0220(7) 0.0203(8) 0.0142(7) 0.0004(6) -0.0027(6) -0.0002(6)
C26 0.0272(7) 0.0191(8) 0.0179(7) -0.0027(6) -0.0014(6) -0.0003(6)
O26 0.0473(8) 0.0244(6) 0.0405(8) -0.0002(6) -0.0198(7) -0.0081(6)
O27 0.0286(6) 0.0154(5) 0.0333(7) 0.0025(5) -0.0077(5) -0.0027(5)
C28 0.0367(9) 0.0201(8) 0.0405(10) 0.0052(7) -0.0029(8) -0.0037(7)
C29 0.0215(7) 0.0199(7) 0.0149(7) -0.0007(6) -0.0004(6) 0.0017(6)
O29 0.0244(5) 0.0228(6) 0.0302(6) 0.0036(5) 0.0035(5) 0.0020(5)
O30 0.0207(6) 0.0302(6) 0.0292(6) -0.0058(5) -0.0018(5) -0.0086(5)
C31 0.0212(8) 0.0423(11) 0.0583(13) -0.0090(8) -0.0041(9) -0.0120(10)

loop_
_atom_type_symbol
_atom_type_description
_atom_type_scat_dispersion_real
_atom_type_scat_dispersion_imag
_atom_type_scat_source
C C 0.0033 0.0016 'International Tables Vol C Tables 4.2.6.8 and 6.1.1.4'
H H 0.0000 0.0000 'International Tables Vol C Tables 4.2.6.8 and 6.1.1.4'
N N 0.0061 0.0033 'International Tables Vol C Tables 4.2.6.8 and 6.1.1.4'
O O 0.0106 0.0060 'International Tables Vol C Tables 4.2.6.8 and 6.1.1.4'

loop_
_geom_angle_atom_site_label_1
_geom_angle_atom_site_label_2
_geom_angle_atom_site_label_3
_geom_angle
C5 N1 N2 112.60(12)
C5 N1 C6 128.41(14)
N2 N1 C6 118.92(13)
C3 N2 N1 104.25(13)
N2 C3 C4 111.80(14)
N2 C3 C13 118.08(14)
C4 C3 C13 129.98(14)
C5 C4 C3 105.02(14)
C5 C4 C16 125.65(15)
C3 C4 C16 129.31(15)
N1 C5 C4 106.32(14)
N1 C5 H5 126.8
C4 C5 H5 126.8
C7 C6 C11 120.86(15)
C7 C6 N1 118.05(15)
C11 C6 N1 121.09(15)
C8 C7 C6 119.22(16)
C8 C7 H7 120.4
C6 C7 H7 120.4
C7 C8 C9 120.82(15)
C7 C8 H8 119.6
C9 C8 H8 119.6
C10 C9 C8 119.34(14)
C10 C9 C12 119.64(15)
C8 C9 C12 121.02(14)
C11 C10 C9 120.31(15)
C11 C10 H10 119.8
C9 C10 H10 119.8
C10 C11 C6 119.44(15)
C10 C11 H11 120.3
C6 C11 H11 120.3
O12 C12 C9 123.68(14)
O12 C12 C19 121.12(14)
C9 C12 C19 115.19(13)
O13 C13 O14 125.32(15)
O13 C13 C3 124.60(15)
O14 C13 C3 110.04(13)
C13 O14 C15 116.11(13)
O14 C15 H15A 109.5
O14 C15 H15B 109.5
H15A C15 H15B 109.5
O14 C15 H15C 109.5
H15A C15 H15C 109.5
H15B C15 H15C 109.5
O16 C16 O17 124.27(15)
O16 C16 C4 124.52(15)
O17 C16 C4 111.21(14)
C16 O17 C18 115.53(15)
O17 C18 H18A 109.5
O17 C18 H18B 109.5
H18A C18 H18B 109.5
O17 C18 H18C 109.5
H18A C18 H18C 109.5
H18B C18 H18C 109.5
N21 C19 C12 111.24(13)
N21 C19 H19A 109.4
C12 C19 H19A 109.4
N21 C19 H19B 109.4
C12 C19 H19B 109.4
H19A C19 H19B 108.0
N22 N21 C25 110.87(13)
N22 N21 C19 119.00(13)
C25 N21 C19 130.06(14)
N23 N22 N21 107.68(13)
N22 N23 C24 108.85(13)
N23 C24 C25 108.72(13)
N23 C24 C29 121.46(13)
C25 C24 C29 129.41(14)
N21 C25 C24 103.87(13)
N21 C25 C26 121.84(14)
C24 C25 C26 134.23(14)
O26 C26 O27 126.22(16)
O26 C26 C25 123.79(15)
O27 C26 C25 109.98(13)
C26 O27 C28 116.46(13)
O27 C28 H28A 109.5
O27 C28 H28B 109.5
H28A C28 H28B 109.5
O27 C28 H28C 109.5
H28A C28 H28C 109.5
H28B C28 H28C 109.5
O29 C29 O30 124.97(14)
O29 C29 C24 124.54(14)
O30 C29 C24 110.47(13)
C29 O30 C31 115.14(14)
O30 C31 H31A 109.5
O30 C31 H31B 109.5
H31A C31 H31B 109.5
O30 C31 H31C 109.5
H31A C31 H31C 109.5
H31B C31 H31C 109.5

loop_
_geom_bond_atom_site_label_1
_geom_bond_atom_site_label_2
_geom_bond_distance
N1 C5 1.357(2)
N1 N2 1.3764(19)
N1 C6 1.427(2)
N2 C3 1.325(2)
C3 C4 1.421(2)
C3 C13 1.502(2)
C4 C5 1.382(2)
C4 C16 1.474(2)
C5 H5 0.9500
C6 C7 1.394(2)
C6 C11 1.402(2)
C7 C8 1.383(2)
C7 H7 0.9500
C8 C9 1.402(2)
C8 H8 0.9500
C9 C10 1.401(2)
C9 C12 1.491(2)
C10 C11 1.386(2)
C10 H10 0.9500
C11 H11 0.9500
C12 O12 1.218(2)
C12 C19 1.541(2)
C13 O13 1.203(2)
C13 O14 1.326(2)
O14 C15 1.458(2)
C15 H15A 0.9800
C15 H15B 0.9800
C15 H15C 0.9800
C16 O16 1.212(2)
C16 O17 1.344(2)
O17 C18 1.447(2)
C18 H18A 0.9800
C18 H18B 0.9800
C18 H18C 0.9800
C19 N21 1.4575(19)
C19 H19A 0.9900
C19 H19B 0.9900
N21 N22 1.349(2)
N21 C25 1.357(2)
N22 N23 1.3117(19)
N23 C24 1.359(2)
C24 C25 1.387(2)
C24 C29 1.488(2)
C25 C26 1.490(2)
C26 O26 1.201(2)
C26 O27 1.324(2)
O27 C28 1.453(2)
C28 H28A 0.9800
C28 H28B 0.9800
C28 H28C 0.9800
C29 O29 1.210(2)
C29 O30 1.340(2)
O30 C31 1.454(2)
C31 H31A 0.9800
C31 H31B 0.9800
C31 H31C 0.9800

loop_
_geom_hbond_atom_site_label_D
_geom_hbond_atom_site_label_H
_geom_hbond_atom_site_label_A
_geom_hbond_site_symmetry_A
_geom_hbond_distance_DH
_geom_hbond_distance_HA
_geom_hbond_distance_DA
_geom_hbond_angle_DHA
_geom_hbond_publ_flag
C19 H19A N23 2 0.99 2.46 3.316(2) 144 yes
C8 H8 O30 2 0.95 2.54 3.322(2) 140 yes
C18 H18C N22 3_666 0.98 2.59 3.540(3) 164 yes
C19 H19B O16 3_666 0.99 2.54 3.426(2) 149 yes
C5 H5 O29 3_566 0.95 2.35 3.285(2) 168 yes
C11 H11 O29 3_566 0.95 2.90 3.824(2) 164 no
C10 H10 O26 3_566 0.95 2.86 3.707(2) 148 no

loop_
_geom_torsion_atom_site_label_1
_geom_torsion_atom_site_label_2
_geom_torsion_atom_site_label_3
_geom_torsion_atom_site_label_4
_geom_torsion
C5 N1 N2 C3 -0.45(17)
C6 N1 N2 C3 -177.71(13)
N1 N2 C3 C4 0.48(17)
N1 N2 C3 C13 176.55(13)
N2 C3 C4 C5 -0.35(18)
C13 C3 C4 C5 -175.83(15)
N2 C3 C4 C16 -178.81(15)
C13 C3 C4 C16 5.7(3)
N2 N1 C5 C4 0.24(18)
C6 N1 C5 C4 177.19(14)
C3 C4 C5 N1 0.05(17)
C16 C4 C5 N1 178.59(15)
C5 N1 C6 C7 -164.06(16)
N2 N1 C6 C7 12.7(2)
C5 N1 C6 C11 16.0(3)
N2 N1 C6 C11 -167.21(14)
C11 C6 C7 C8 0.9(2)
N1 C6 C7 C8 -179.03(15)
C6 C7 C8 C9 -0.7(2)
C7 C8 C9 C10 -0.2(2)
C7 C8 C9 C12 179.58(15)
C8 C9 C10 C11 1.0(3)
C12 C9 C10 C11 -178.80(16)
C9 C10 C11 C6 -0.8(3)
C7 C6 C11 C10 -0.1(3)
N1 C6 C11 C10 179.80(16)
C10 C9 C12 O12 -9.9(2)
C8 C9 C12 O12 170.26(16)
C10 C9 C12 C19 170.84(15)
C8 C9 C12 C19 -9.0(2)
N2 C3 C13 O13 54.0(2)
C4 C3 C13 O13 -130.77(19)
N2 C3 C13 O14 -123.52(15)
C4 C3 C13 O14 51.7(2)
O13 C13 O14 C15 0.9(2)
C3 C13 O14 C15 178.36(15)
C5 C4 C16 O16 24.3(3)
C3 C4 C16 O16 -157.52(17)
C5 C4 C16 O17 -156.06(15)
C3 C4 C16 O17 22.1(2)
O16 C16 O17 C18 2.1(2)
C4 C16 O17 C18 -177.56(15)
O12 C12 C19 N21 7.9(2)
C9 C12 C19 N21 -172.90(13)
C12 C19 N21 N22 -103.40(16)
C12 C19 N21 C25 73.3(2)
C25 N21 N22 N23 -0.76(18)
C19 N21 N22 N23 176.51(14)
N21 N22 N23 C24 0.26(18)
N22 N23 C24 C25 0.32(18)
N22 N23 C24 C29 -172.92(14)
N22 N21 C25 C24 0.92(17)
C19 N21 C25 C24 -175.97(14)
N22 N21 C25 C26 -176.54(14)
C19 N21 C25 C26 6.6(3)
N23 C24 C25 N21 -0.74(17)
C29 C24 C25 N21 171.78(15)
N23 C24 C25 C26 176.24(17)
C29 C24 C25 C26 -11.2(3)
N21 C25 C26 O26 -27.3(3)
C24 C25 C26 O26 156.19(18)
N21 C25 C26 O27 151.53(14)
C24 C25 C26 O27 -25.0(2)
O26 C26 O27 C28 -5.7(2)
C25 C26 O27 C28 175.54(15)
N23 C24 C29 O29 156.25(15)
C25 C24 C29 O29 -15.4(3)
N23 C24 C29 O30 -22.2(2)
C25 C24 C29 O30 166.06(15)
O29 C29 O30 C31 -6.3(2)
C24 C29 O30 C31 172.15(15)

loop_
_cod_related_entry_id
_cod_related_entry_database
_cod_related_entry_code
1 ChemSpider 21128816
